data_2007732
loop_
_publ_author_name
'Ng, Seik Weng'
'Chen, Xiao-Ming'
'Yang, Guang'

_publ_section_title
;
 Metallo-Ligand [Cu^II^(carboxylato)~4~]^2+^ Cores:
 Tetrakis(trimethylammonioacetato-<i>O</i>)copper Diperchlorate and its
 1/1 Complex with Sodium Perchlorate
;
_journal_issue 10
_journal_name_full 'Acta Crystallographica Section C'
_journal_page_first 1389
_journal_page_last 1393
_journal_paper_doi 10.1107/S010827019800523X
_journal_volume 54
_journal_year 1998
_chemical_formula_moiety '[Cu (C5 H11 N O2)4] (Cl O4)2'
_chemical_formula_sum 'C20 H44 Cl2 Cu N4 O16'
_chemical_formula_weight 731.03
_chemical_name_common 'Tetrabetainecopper(II) perchlorate'
_chemical_name_systematic
;
 Tetrakis(trimethylammonioacetato-O)copper(II) diperchlorate
;
_space_group_IT_number 121
_symmetry_cell_setting tetragonal
_symmetry_space_group_name_Hall 'I -4 2'
_symmetry_space_group_name_H-M 'I -4 2 m'
_audit_creation_method SHELXL
_cell_angle_alpha 90.00
_cell_angle_beta 90.00
_cell_angle_gamma 90.00
_cell_formula_units_Z 2
_cell_length_a 11.7110(10)
_cell_length_b 11.7110(10)
_cell_length_c 11.6960(10)
_cell_measurement_reflns_used 25
_cell_measurement_temperature 298(2)
_cell_measurement_theta_max 13.0
_cell_measurement_theta_min 12.0
_cell_volume 1604.1(2)
_computing_cell_refinement 'CELDIM (Enraf--Nonius, 1988)'
_computing_data_collection 'CAD-4/PC (Kretschmar, 1994)'
_computing_data_reduction 'XCAD4 (Harms, 1997)'
_computing_molecular_graphics 'ORTEPII (Johnson, 1976)'
_computing_publication_material SHELXL97
_computing_structure_refinement SHELXL97
_computing_structure_solution 'SHELXS97 (Sheldrick, 1997b)'
_diffrn_ambient_temperature 298(2)
_diffrn_measured_fraction_theta_full 0.500
_diffrn_measured_fraction_theta_max 0.500
_diffrn_measurement_device 'Enraf-Nonius CAD-4'
_diffrn_measurement_method '\w scan'
_diffrn_radiation_monochromator graphite
_diffrn_radiation_source 'fine-focus sealed tube'
_diffrn_radiation_type MoK\a
_diffrn_radiation_wavelength 0.71073
_diffrn_reflns_av_R_equivalents 0.021
_diffrn_reflns_av_sigmaI/netI 0.019
_diffrn_reflns_limit_h_max 0
_diffrn_reflns_limit_h_min -16
_diffrn_reflns_limit_k_max 16
_diffrn_reflns_limit_k_min 0
_diffrn_reflns_limit_l_max 16
_diffrn_reflns_limit_l_min 0
_diffrn_reflns_number 1339
_diffrn_reflns_theta_full 29.94
_diffrn_reflns_theta_max 29.94
_diffrn_reflns_theta_min 2.46
_diffrn_standards_decay_% none
_diffrn_standards_interval_count 60
_diffrn_standards_number 3
_exptl_absorpt_coefficient_mu 0.922
_exptl_absorpt_correction_T_max 0.631
_exptl_absorpt_correction_T_min 0.566
_exptl_absorpt_correction_type '\y scan (North et al., 1968)'
_exptl_crystal_colour Blue--lilac
_exptl_crystal_density_diffrn 1.513
_exptl_crystal_density_meas ?
_exptl_crystal_description Block
_exptl_crystal_F_000 766
_exptl_crystal_size_max 0.5
_exptl_crystal_size_mid 0.5
_exptl_crystal_size_min 0.5
_refine_diff_density_max 0.391
_refine_diff_density_min -0.420
_refine_ls_abs_structure_details 'Flack & Schwarzenbach (1988)'
_refine_ls_abs_structure_Flack 0.05(3)
_refine_ls_extinction_coef 0.032(2)
_refine_ls_extinction_method SHELXL97
_refine_ls_goodness_of_fit_ref 0.936
_refine_ls_hydrogen_treatment 'Riding model, U(H) = 1.5U~eq~(C)'
_refine_ls_matrix_type full
_refine_ls_number_parameters 76
_refine_ls_number_reflns 712
_refine_ls_number_restraints 21
_refine_ls_restrained_S_all 0.973
_refine_ls_R_factor_all 0.034
_refine_ls_R_factor_gt 0.034
_refine_ls_shift/su_max 0.001
_refine_ls_shift/su_mean 0.000
_refine_ls_structure_factor_coef Fsqd
_refine_ls_weighting_details 'w = 1/[\s^2^(Fo^2^)+(0.0492P)^2^+2.9286P] where P=(Fo^2^+2Fc^2^)/3'
_refine_ls_weighting_scheme calc
_refine_ls_wR_factor_ref 0.087
_reflns_number_observed 695
_reflns_number_total 712
_reflns_observed_criterion I>2sigma(I)
_cod_data_source_file ka1268.cif
_cod_data_source_block I
_cod_depositor_comments
;
The following automatic conversions were performed:
'_symmetry_cell_setting' value 'Tetragonal' changed to 'tetragonal'
according to '/home/saulius/struct/CIF-dictionaries/cif_core.dic'
dictionary named 'cif_core.dic' version 2.4.1 from 2010-06-29.

Automatic conversion script
Id: cif_fix_enum 1527 2010-12-29 10:47:43Z saulius 

The following automatic conversions were performed:

'_symmetry_cell_setting' value 'Tetragonal' changed to 'tetragonal'
according to /home/saulius/struct/CIF-dictionaries/cif_core.dic
dictionary named 'cif_core.dic' version 2.4.1 from 2010-06-29.

Automatic conversion script
Id: cif_fix_values 1715 2011-07-08 13:25:40Z adriana 

The following automatic conversions were performed:

'_exptl_crystal_density_meas' value 'Not measured' was changed to '?'
- the value is perceived as not measured.

Automatic conversion script
Id: cif_fix_values 3008 2015-01-20 13:52:24Z robertas 

The following automatic conversions were performed:

'_refine_ls_weighting_scheme' value 'calc w =
1/[\s^2^(Fo^2^)+(0.0492P)^2^+2.9286P] where P=(Fo^2^+2Fc^2^)/3' was
changed to 'calc'. New tag '_refine_ls_weighting_details' was
created. The value of the new tag was set to 'w =
1/[\s^2^(Fo^2^)+(0.0492P)^2^+2.9286P] where P=(Fo^2^+2Fc^2^)/3'.

Automatic conversion script
Id: cif_fix_values 3143 2015-03-26 13:38:13Z robertas 
;
_cod_original_cell_volume 1604.1(3)
_cod_original_sg_symbol_H-M 'I -42 m'
_cod_original_formula_sum 'C20 H44 N4 O16 Cl2 Cu'
_cod_database_code 2007732

loop_
_symmetry_equiv_pos_as_xyz
'x, y, z'
'-x, -y, z'
'y, -x, -z'
'-y, x, -z'
'-x, y, -z'
'x, -y, -z'
'-y, -x, z'
'y, x, z'
'x+1/2, y+1/2, z+1/2'
'-x+1/2, -y+1/2, z+1/2'
'y+1/2, -x+1/2, -z+1/2'
'-y+1/2, x+1/2, -z+1/2'
'-x+1/2, y+1/2, -z+1/2'
'x+1/2, -y+1/2, -z+1/2'
'-y+1/2, -x+1/2, z+1/2'
'y+1/2, x+1/2, z+1/2'

loop_
_atom_site_label
_atom_site_fract_x
_atom_site_fract_y
_atom_site_fract_z
_atom_site_U_iso_or_equiv
_atom_site_adp_type
_atom_site_calc_flag
_atom_site_refinement_flags
_atom_site_occupancy
_atom_site_disorder_assembly
_atom_site_disorder_group
_atom_site_type_symbol
Cu1 1 1 0 0.0202(2) Uani d S 1 . . Cu
Cl1 0.9815(3) 0.5110(9) 0.0060(10) 0.035(2) Uani d PD 0.25 A -1 Cl
O1 0.88240(10) 0.88240(10) -0.0036(4) 0.0319(5) Uani d S 1 . . O
O2 0.8848(2) 0.8848(2) 0.1874(3) 0.0436(9) Uani d S 1 . . O
O3 1.0120(10) 0.4820(10) 0.1210(10) 0.072(2) Uani d PD 0.25 A -1 O
O4 1.007(2) 0.6290(10) -0.018(2) 0.072(2) Uani d PD 0.25 A -1 O
O5 0.8600(10) 0.501(2) -0.010(2) 0.072(2) Uani d PD 0.25 A -1 O
O6 1.0360(10) 0.4360(10) -0.0740(10) 0.072(2) Uani d PD 0.25 A -1 O
N1 0.7090(2) 0.7090(2) 0.1929(3) 0.0306(7) Uani d S 1 . . N
C1 0.8495(2) 0.8495(2) 0.0948(4) 0.0271(7) Uani d S 1 . . C
C2 0.7579(2) 0.7579(2) 0.0846(3) 0.0285(7) Uani d S 1 . . C
C3 0.6223(3) 0.6223(3) 0.1600(6) 0.0520(10) Uani d S 1 . . C
C4 0.7993(3) 0.6513(4) 0.2629(3) 0.0461(9) Uani d . 1 . . C
H2a 0.6953 0.7896 0.0405 0.043 Uiso calc PR 0.50 . . H
H2b 0.7896 0.6953 0.0405 0.043 Uiso calc PR 0.50 . . H
H4a 0.8560 0.7062 0.2851 0.069 Uiso calc R 1 . . H
H4b 0.8346 0.5921 0.2185 0.069 Uiso calc R 1 . . H
H4c 0.7653 0.6186 0.3300 0.069 Uiso calc R 1 . . H
H3a 0.5896 0.5894 0.2276 0.078 Uiso calc SR 1 . . H
H3b 0.6580 0.5635 0.1154 0.078 Uiso calc PR 0.50 . . H
H3c 0.5634 0.6581 0.1156 0.078 Uiso calc PR 0.50 . . H

loop_
_atom_site_aniso_label
_atom_site_aniso_U_11
_atom_site_aniso_U_22
_atom_site_aniso_U_33
_atom_site_aniso_U_12
_atom_site_aniso_U_13
_atom_site_aniso_U_23
Cu1 0.0201(3) 0.0201(3) 0.0204(4) 0 0 0
Cl1 0.043(3) 0.027(4) 0.036(2) 0.005(2) 0.000(3) -0.007(3)
O1 0.0310(10) 0.0310(10) 0.0330(10) -0.0080(10) 0.001(2) 0.001(2)
O2 0.0480(10) 0.0480(10) 0.035(2) -0.014(2) -0.0040(10) -0.0040(10)
O3 0.070(4) 0.064(4) 0.081(5) 0.032(4) 0.002(4) 0.002(4)
O4 0.070(4) 0.064(4) 0.081(5) 0.032(4) 0.002(4) 0.002(4)
O5 0.070(4) 0.064(4) 0.081(5) 0.032(4) 0.002(4) 0.002(4)
O6 0.070(4) 0.064(4) 0.081(5) 0.032(4) 0.002(4) 0.002(4)
N1 0.0310(10) 0.0310(10) 0.030(2) 0.0000(10) 0.0080(10) 0.0080(10)
C1 0.0240(10) 0.0240(10) 0.033(2) -0.0010(10) 0.0000(10) 0.0000(10)
C2 0.0300(10) 0.0300(10) 0.0250(10) -0.007(2) 0.0040(10) 0.0040(10)
C3 0.049(2) 0.049(2) 0.058(3) -0.023(2) 0.009(2) 0.009(2)
C4 0.046(2) 0.048(2) 0.045(2) 0.010(2) 0.000(2) 0.017(2)

loop_
_atom_type_symbol
_atom_type_description
_atom_type_scat_dispersion_real
_atom_type_scat_dispersion_imag
_atom_type_scat_source
C C 0.0033 0.0016 'International Tables Vol C Tables 4.2.6.8 and 6.1.1.4'
H H 0.0000 0.0000 'International Tables Vol C Tables 4.2.6.8 and 6.1.1.4'
N N 0.0061 0.0033 'International Tables Vol C Tables 4.2.6.8 and 6.1.1.4'
O O 0.0106 0.0060 'International Tables Vol C Tables 4.2.6.8 and 6.1.1.4'
Cl Cl 0.1484 0.1585 'International Tables Vol C Tables 4.2.6.8 and 6.1.1.4'
Cu Cu 0.3201 1.2651 'International Tables Vol C Tables 4.2.6.8 and 6.1.1.4'

loop_
_geom_angle_atom_site_label_1
_geom_angle_atom_site_label_2
_geom_angle_atom_site_label_3
_geom_angle_site_symmetry_1
_geom_angle_site_symmetry_3
_geom_angle
_geom_angle_publ_flag
O1 Cu1 O1 . 2_775 177.5(3) yes
O1 Cu1 O1 . 3_575 90.00(10) yes
O1 Cu1 O1 . 4_755 90.00(10) yes
O1 Cu1 O1 2_775 3_575 90.00(10) yes
O1 Cu1 O1 2_775 4_755 90.00(10) yes
O1 Cu1 O1 3_575 4_755 177.5(3) yes
O3 Cl1 O4 . . 111.0(10) ?
O3 Cl1 O5 . . 110.0(10) ?
O3 Cl1 O6 . . 111.0(10) ?
O4 Cl1 O5 . . 105.0(10) ?
O4 Cl1 O6 . . 112.0(10) ?
O5 Cl1 O6 . . 108.0(10) ?
C1 O1 Cu1 . . 114.1(3) ?
C3 N1 C4 . . 108.4(3) ?
C3 N1 C4 . 8 108.4(3) ?
C4 N1 C4 . 8 109.8(4) ?
C3 N1 C2 . . 107.6(4) ?
C4 N1 C2 . . 111.3(2) ?
C4 N1 C2 8 . 111.3(2) ?
O1 C1 O2 . . 126.3(4) ?
O1 C1 C2 . . 110.8(3) ?
O2 C1 C2 . . 122.9(4) ?
N1 C2 C1 . . 118.1(3) ?

loop_
_geom_bond_atom_site_label_1
_geom_bond_atom_site_label_2
_geom_bond_site_symmetry_2
_geom_bond_distance
_geom_bond_publ_flag
Cu1 O1 . 1.948(2) yes
Cu1 O1 2_775 1.948(2) yes
Cu1 O1 4_755 1.948(2) yes
Cu1 O1 3_575 1.948(2) yes
Cl1 O3 . 1.430(10) ?
Cl1 O4 . 1.440(10) ?
Cl1 O5 . 1.440(10) ?
Cl1 O6 . 1.430(10) ?
O1 C1 . 1.273(6) ?
O2 C1 . 1.231(5) ?
N1 C3 . 1.486(6) ?
N1 C4 . 1.499(4) ?
N1 C4 8 1.499(4) ?
N1 C2 . 1.504(5) ?
C1 C2 . 1.521(6) ?
